data_2004605
loop_
_publ_author_name
'del Benites, M.'
'Maverick, A. W.'
'Fronczek, F. R.'

_publ_section_title
;
 1,8-Dichloroanthracene
;
_journal_issue 3
_journal_name_full 'Acta Crystallographica Section C'
_journal_page_first 647
_journal_page_last 648
_journal_paper_doi 10.1107/S0108270195014673
_journal_volume 52
_journal_year 1996
_chemical_formula_iupac 'C14 H8 Cl2'
_chemical_formula_moiety 'C14 H8 Cl2'
_chemical_formula_sum 'C14 H8 Cl2'
_chemical_formula_weight 247.13
_chemical_name_systematic 1,8-dichloroanthracene
_symmetry_cell_setting orthorhombic
_symmetry_space_group_name_H-M 'P n a 21'
_atom_type_scat_source IntTabIV
_cell_angle_alpha 90.
_cell_angle_beta 90.
_cell_angle_gamma 90.
_cell_formula_units_Z 4
_cell_length_a 15.410(3)
_cell_length_b 3.953(1)
_cell_length_c 18.081(6)
_cell_measurement_reflns_used 25
_cell_measurement_temperature 295
_cell_measurement_theta_max 13
_cell_measurement_theta_min 10
_cell_volume 1101.4(5)
_computing_cell_refinement 'CAD-4 Operations Manual'
_computing_data_collection 'CAD-4 Operations Manual (Enraf-Nonius, 1977)'
_computing_data_reduction 'MolEN PROCESS (Fair, 1990)'
_computing_molecular_graphics 'ORTEPII (Johnson, 1976)'
_computing_publication_material 'MolEN CIF IN'
_computing_structure_refinement 'MolEN LSFM'
_computing_structure_solution 'direct methods (MULTAN80; Main et al., 1980)'
_diffrn_measurement_device 'Enraf -Nonius CAD-4'
_diffrn_measurement_method \q/2\q
_diffrn_radiation_type MoK\a
_diffrn_radiation_wavelength 0.71073
_diffrn_reflns_av_R_equivalents 'R~int~: no redundant data'
_diffrn_reflns_limit_h_max 21
_diffrn_reflns_limit_h_min 0
_diffrn_reflns_limit_k_max 5
_diffrn_reflns_limit_k_min 0
_diffrn_reflns_limit_l_max 25
_diffrn_reflns_limit_l_min 0
_diffrn_reflns_number 1952
_diffrn_reflns_theta_max 30.00
_diffrn_standards_decay_% <1
_diffrn_standards_interval_time 120
_diffrn_standards_number 3
_exptl_absorpt_coefficient_mu 0.554
_exptl_absorpt_correction_T_max 0.999
_exptl_absorpt_correction_T_min 0.949
_exptl_absorpt_correction_type '\y scans (North, Phillips & Mathews, 1968)'
_exptl_crystal_colour yellow
_exptl_crystal_density_diffrn 1.490
_exptl_crystal_density_method 'not measured'
_exptl_crystal_description lath
_exptl_crystal_F_000 504
_exptl_crystal_size_max 0.60
_exptl_crystal_size_mid 0.40
_exptl_crystal_size_min 0.12
_refine_diff_density_max 0.49
_refine_diff_density_min -0.35
_refine_ls_abs_structure_details
;
The structure with the opposite sense of the polar axis was refined under
identical circumstances, however no significant coordinate shifts nor
differences in agreement indices were noted. The reported configuration
is arbitrarily chosen.
;
_refine_ls_extinction_coef 0.18E-5(1)
_refine_ls_extinction_method 'isotropic (Zachariasen, 1963)'
_refine_ls_goodness_of_fit_obs 1.955
_refine_ls_hydrogen_treatment 'H atoms riding (C---H 0.95\%A)'
_refine_ls_number_parameters 145
_refine_ls_number_reflns 1358
_refine_ls_R_factor_obs 0.057
_refine_ls_shift/esd_max 0.003
_refine_ls_structure_factor_coef F
_refine_ls_weighting_details 'w = 4F~o~^2^/[\s^2^(F~o~^2^) + 0.0004F~o~^4^]'
_refine_ls_weighting_scheme calc
_refine_ls_wR_factor_obs 0.059
_reflns_number_observed 1358
_reflns_number_total 1664
_reflns_observed_criterion >1.0\s(I)
_cod_data_source_file fg1096.cif
_cod_data_source_block 1
_cod_depositor_comments
;
The following automatic conversions were performed:

'_refine_ls_weighting_scheme' value 'w = 4F~o~^2^/[\s^2^(F~o~^2^) +
0.0004F~o~^4^]' was changed to 'calc'. New tag
'_refine_ls_weighting_details' was created. The value of the new tag
was set to 'w = 4F~o~^2^/[\s^2^(F~o~^2^) + 0.0004F~o~^4^]'.

Automatic conversion script
Id: cif_fix_values 3143 2015-03-26 13:38:13Z robertas 
;
_cod_original_cell_volume 1101.4(9)
_cod_database_code 2004605

loop_
_atom_site_aniso_label
_atom_site_aniso_U_11
_atom_site_aniso_U_22
_atom_site_aniso_U_33
_atom_site_aniso_U_12
_atom_site_aniso_U_13
_atom_site_aniso_U_23
Cl1 0.0429(4) 0.0747(7) 0.0798(6) -0.0018(5) -0.0087(5) -0.0087(7)
Cl2 0.0682(5) 0.0597(6) 0.0700(5) 0.0038(6) 0.0178(5) -0.0046(7)
C1 0.0430(10) 0.038(2) 0.053(2) -0.002(2) 0.004(2) 0.008(2)
C2 0.065(2) 0.048(3) 0.057(2) -0.005(2) 0.000(2) 0.001(2)
C3 0.072(2) 0.048(3) 0.062(2) 0.007(2) 0.018(2) 0.001(2)
C4 0.050(2) 0.050(3) 0.074(3) 0.010(2) 0.020(2) 0.015(2)
C5 0.061(2) 0.049(3) 0.087(3) -0.007(2) -0.030(2) 0.019(2)
C6 0.089(3) 0.052(3) 0.079(3) -0.012(2) -0.038(2) 0.011(3)
C7 0.095(3) 0.047(3) 0.059(3) -0.008(2) -0.016(2) 0.004(2)
C8 0.060(2) 0.034(2) 0.064(2) -0.002(2) 0.001(2) 0.010(2)
C9 0.0350(10) 0.037(2) 0.063(2) -0.001(2) 0.005(2) 0.015(2)
C10 0.034(2) 0.049(3) 0.084(3) -0.001(2) 0.000(2) 0.023(2)
C11 0.037(2) 0.036(2) 0.050(2) -0.001(2) 0.007(2) 0.012(2)
C12 0.041(2) 0.036(2) 0.064(2) 0.004(2) 0.010(2) 0.019(2)
C13 0.046(2) 0.040(2) 0.047(2) -0.002(2) -0.002(2) 0.012(2)
C14 0.044(2) 0.041(2) 0.063(2) -0.002(2) -0.008(2) 0.017(2)

loop_
_atom_site_label
_atom_site_fract_x
_atom_site_fract_y
_atom_site_fract_z
_atom_site_U_iso_or_equiv
_atom_site_thermal_displace_type
_atom_site_calc_flag
Cl1 0.39882(6) 0.0936(3) 0 0.0658(3) Uani ?
Cl2 0.44907(7) 0.6548(3) 0.24897(8) 0.0660(3) Uani ?
C1 0.5098(2) 0.008(1) -0.0047(2) 0.0448(9) Uani ?
C2 0.5405(3) -0.152(1) -0.0644(3) 0.056(1) Uani ?
C3 0.6307(3) -0.224(1) -0.0690(3) 0.061(1) Uani ?
C4 0.6847(3) -0.134(1) -0.0134(3) 0.058(1) Uani ?
C5 0.7328(3) 0.388(1) 0.2314(3) 0.065(1) Uani ?
C6 0.7020(3) 0.550(1) 0.2901(3) 0.073(1) Uani ?
C7 0.6134(4) 0.633(1) 0.2974(3) 0.067(1) Uani ?
C8 0.5590(3) 0.545(1) 0.2401(3) 0.053(1) Uani ?
C9 0.5320(2) 0.282(1) 0.1184(2) 0.0448(9) Uani ?
C10 0.7075(2) 0.126(1) 0.1091(3) 0.056(1) Uani ?
C11 0.5625(2) 0.114(1) 0.0564(2) 0.0411(9) Uani ?
C12 0.6538(2) 0.033(1) 0.0506(2) 0.047(1) Uani ?
C13 0.5861(2) 0.376(1) 0.1763(2) 0.044(1) Uani ?
C14 0.6778(2) 0.293(1) 0.1716(3) 0.049(1) Uani ?
H2 0.5025 -0.2174 -0.1032 0.0734 Uiso calc
H3 0.6532 -0.3361 -0.1113 0.0789 Uiso calc
H4 0.7448 -0.1845 -0.0174 0.0757 Uiso calc
H5 0.7929 0.3346 0.2291 0.0850 Uiso calc
H6 0.7409 0.6109 0.3286 0.0951 Uiso calc
H7 0.5921 0.7459 0.3401 0.0869 Uiso calc
H9 0.4720 0.3356 0.1214 0.0583 Uiso calc
H10 0.7675 0.0722 0.1060 0.0726 Uiso calc

loop_
_geom_angle_atom_site_label_1
_geom_angle_atom_site_label_2
_geom_angle_atom_site_label_3
_geom_angle
_geom_angle_publ_flag
Cl1 C1 C2 118.5(3) yes
Cl1 C1 C11 117.5(3) yes
C2 C1 C11 124.0(4) yes
C1 C2 C3 119.2(4) yes
C2 C3 C4 120.4(5) yes
C3 C4 C12 121.6(4) yes
C6 C5 C14 121.4(4) yes
C5 C6 C7 122.2(5) yes
C6 C7 C8 117.4(4) yes
Cl2 C8 C7 117.2(4) yes
Cl2 C8 C13 118.8(3) yes
C7 C8 C13 124.1(4) yes
C11 C9 C13 122.3(3) yes
C12 C10 C14 123.3(4) yes
C1 C11 C9 124.8(3) yes
C1 C11 C12 115.5(3) yes
C9 C11 C12 119.7(3) yes
C4 C12 C10 123.0(4) yes
C4 C12 C11 119.3(4) yes
C10 C12 C11 117.7(4) yes
C8 C13 C9 124.8(4) yes
C8 C13 C14 116.6(4) yes
C9 C13 C14 118.6(4) yes
C5 C14 C10 123.2(4) yes
C5 C14 C13 118.4(4) yes
C10 C14 C13 118.4(4) yes

loop_
_geom_bond_atom_site_label_1
_geom_bond_atom_site_label_2
_geom_bond_distance
_geom_bond_publ_flag
Cl1 C1 1.745(4) yes
Cl2 C8 1.756(4) yes
C1 C2 1.339(6) yes
C1 C11 1.434(6) yes
C2 C3 1.421(7) yes
C3 C4 1.352(7) yes
C4 C12 1.415(6) yes
C5 C6 1.327(7) yes
C5 C14 1.423(7) yes
C6 C7 1.411(8) yes
C7 C8 1.376(7) yes
C8 C13 1.397(6) yes
C9 C11 1.385(6) yes
C9 C13 1.389(6) yes
C10 C12 1.391(6) yes
C10 C14 1.388(7) yes
C11 C12 1.447(5) yes
C13 C14 1.453(5) yes
